data_7209286
loop_
_publ_author_name
'Zhang, Zhe'
'Ma, Jian-Fang'
'Liu, Ying-Ying'
'Kan, Wei-Qiu'
'Yang, Jin'

_publ_section_title
;
 2D and 3D coordination polymers constructed by a novel
 hexakis(1,2,4-triazol-ylmethy1)benzene ligand and different carboxylate
 anions: syntheses, structures, and luminescent properties
;
_journal_issue 10
_journal_name_full CrystEngComm
_journal_page_first 2009
_journal_paper_doi 10.1039/c3ce26874h
_journal_volume 15
_journal_year 2013
_chemical_formula_moiety 'C20 H23 Cd N9 O7.50'
_chemical_formula_sum 'C20 H23 Cd N9 O7.5'
_chemical_formula_weight 621.87
_chemical_name_systematic
;
?
;
_space_group_IT_number 2
_symmetry_cell_setting triclinic
_symmetry_space_group_name_Hall '-P 1'
_symmetry_space_group_name_H-M 'P -1'
_atom_sites_solution_hydrogens geom
_atom_sites_solution_primary direct
_atom_sites_solution_secondary difmap
_audit_creation_method SHELXL-97
_cell_angle_alpha 67.475(4)
_cell_angle_beta 73.320(4)
_cell_angle_gamma 68.923(4)
_cell_formula_units_Z 2
_cell_length_a 10.2980(4)
_cell_length_b 11.1170(6)
_cell_length_c 12.2680(4)
_cell_measurement_reflns_used 6559
_cell_measurement_temperature 293(2)
_cell_measurement_theta_max 29.0825
_cell_measurement_theta_min 3.1514
_cell_volume 1192.25(10)
_computing_cell_refinement CrysAlis
_computing_data_collection 'CrysAlis (Oxford Diffraction, 2006)'
_computing_data_reduction CrysAlis
_computing_structure_refinement 'SHELXL-97 (Sheldrick, 1997)'
_computing_structure_solution 'SHELXS-97 (Sheldrick, 1997)'
_diffrn_ambient_temperature 293(2)
_diffrn_detector_area_resol_mean 10.0
_diffrn_measured_fraction_theta_full 0.994
_diffrn_measured_fraction_theta_max 0.994
_diffrn_measurement_device_type 'Oxford Diffraction Gemini R Ultra'
_diffrn_measurement_method '\w scan'
_diffrn_radiation_monochromator graphite
_diffrn_radiation_source 'fine-focus sealed tube'
_diffrn_radiation_type MoK\a
_diffrn_radiation_wavelength 0.71069
_diffrn_reflns_av_R_equivalents 0.0172
_diffrn_reflns_av_sigmaI/netI 0.0239
_diffrn_reflns_limit_h_max 11
_diffrn_reflns_limit_h_min -12
_diffrn_reflns_limit_k_max 12
_diffrn_reflns_limit_k_min -13
_diffrn_reflns_limit_l_max 14
_diffrn_reflns_limit_l_min -13
_diffrn_reflns_number 7408
_diffrn_reflns_theta_full 25.00
_diffrn_reflns_theta_max 25.35
_diffrn_reflns_theta_min 3.16
_exptl_absorpt_coefficient_mu 0.980
_exptl_absorpt_correction_T_max 0.8998
_exptl_absorpt_correction_T_min 0.7444
_exptl_absorpt_correction_type multi-scan
_exptl_absorpt_process_details
;
CrysAlis (Oxford Diffraction, 2006)
;
_exptl_crystal_colour yellow
_exptl_crystal_density_diffrn 1.732
_exptl_crystal_density_method 'not measured'
_exptl_crystal_description block
_exptl_crystal_F_000 628
_exptl_crystal_size_max 0.32
_exptl_crystal_size_mid 0.14
_exptl_crystal_size_min 0.11
_refine_diff_density_max 0.387
_refine_diff_density_min -0.487
_refine_diff_density_rms 0.058
_refine_ls_extinction_method none
_refine_ls_goodness_of_fit_ref 1.075
_refine_ls_hydrogen_treatment constr
_refine_ls_matrix_type full
_refine_ls_number_parameters 343
_refine_ls_number_reflns 4358
_refine_ls_number_restraints 0
_refine_ls_restrained_S_all 1.075
_refine_ls_R_factor_all 0.0237
_refine_ls_R_factor_gt 0.0221
_refine_ls_shift/su_max 0.001
_refine_ls_shift/su_mean 0.000
_refine_ls_structure_factor_coef Fsqd
_refine_ls_weighting_details 'calc w=1/[\s^2^(Fo^2^)+(0.0262P)^2^+0.6974P] where P=(Fo^2^+2Fc^2^)/3'
_refine_ls_weighting_scheme calc
_refine_ls_wR_factor_gt 0.0561
_refine_ls_wR_factor_ref 0.0568
_reflns_number_gt 4144
_reflns_number_total 4358
_reflns_threshold_expression >2\s(I)
_cod_data_source_file c3ce26874h.txt
_cod_data_source_block Compound-5
_cod_depositor_comments
;
The following automatic conversions were performed:

'_symmetry_cell_setting' value 'Triclinic' changed to 'triclinic'
according to /home/saulius/struct/CIF-dictionaries/cif_core.dic
dictionary named 'cif_core.dic' version 2.4.2 from 2011-04-26.

Automatic conversion script
Id: cif_fix_values 1891 2012-01-12 08:04:46Z andrius 
;
_cod_original_cell_volume 1192.25(9)
_cod_original_sg_symbol_Hall -p1
_cod_original_sg_symbol_H-M p-1
_cod_original_formula_sum 'C20 H23 Cd N9 O7.50'
_cod_database_code 7209286

loop_
_symmetry_equiv_pos_as_xyz
'x, y, z'
'-x, -y, -z'

loop_
_atom_site_label
_atom_site_type_symbol
_atom_site_fract_x
_atom_site_fract_y
_atom_site_fract_z
_atom_site_U_iso_or_equiv
_atom_site_adp_type
_atom_site_occupancy
_atom_site_symmetry_multiplicity
_atom_site_calc_flag
_atom_site_refinement_flags
Cd1 Cd 0.134968(15) -0.279397(15) 0.426814(13) 0.02293(6) Uani 1 1 d .
C1 C 0.0238(2) 0.4000(2) 0.11016(17) 0.0206(4) Uani 1 1 d .
C2 C 0.1248(2) 0.4698(2) 0.04126(17) 0.0209(4) Uani 1 1 d .
C3 C 0.1004(2) 0.5706(2) -0.06872(17) 0.0212(4) Uani 1 1 d .
C4 C 0.0482(2) 0.2969(2) 0.23252(18) 0.0239(4) Uani 1 1 d .
H4A H 0.1174 0.3145 0.2596 0.029 Uiso 1 1 calc R
H4B H -0.0394 0.3097 0.2891 0.029 Uiso 1 1 calc R
C5 C 0.0517(2) 0.0517(2) 0.31185(19) 0.0256(4) Uani 1 1 d .
H5 H -0.0273 0.0583 0.3719 0.031 Uiso 1 1 calc R
C6 C 0.2351(3) -0.0211(2) 0.1990(2) 0.0372(6) Uani 1 1 d .
H6 H 0.3103 -0.0809 0.1657 0.045 Uiso 1 1 calc R
C7 C 0.2647(2) 0.4281(2) 0.08128(19) 0.0249(4) Uani 1 1 d .
H7A H 0.2901 0.3309 0.1213 0.030 Uiso 1 1 calc R
H7B H 0.3364 0.4463 0.0108 0.030 Uiso 1 1 calc R
C8 C 0.1672(2) 0.5679(2) 0.2269(2) 0.0289(5) Uani 1 1 d .
H8 H 0.0709 0.5911 0.2274 0.035 Uiso 1 1 calc R
C9 C 0.3640(2) 0.5444(3) 0.2614(2) 0.0371(6) Uani 1 1 d .
H9 H 0.4321 0.5499 0.2940 0.045 Uiso 1 1 calc R
C10 C 0.2096(2) 0.6462(2) -0.14380(19) 0.0286(5) Uani 1 1 d .
H10A H 0.3004 0.5808 -0.1566 0.034 Uiso 1 1 calc R
H10B H 0.1827 0.7007 -0.2215 0.034 Uiso 1 1 calc R
C11 C 0.3405(3) 0.7364(3) -0.0637(2) 0.0363(5) Uani 1 1 d .
H11 H 0.4294 0.6773 -0.0782 0.044 Uiso 1 1 calc R
C12 C 0.1746(4) 0.8882(4) -0.0142(4) 0.0719(11) Uani 1 1 d .
H12 H 0.1244 0.9611 0.0149 0.086 Uiso 1 1 calc R
C13 C -0.3138(2) -0.2032(2) 0.53586(19) 0.0248(4) Uani 1 1 d .
C14 C -0.4022(2) -0.2460(2) 0.50123(19) 0.0252(4) Uani 1 1 d .
H14 H -0.3647 -0.2960 0.4480 0.030 Uiso 1 1 calc R
C15 C -0.5472(2) -0.2144(2) 0.54583(18) 0.0236(4) Uani 1 1 d .
C16 C -0.6007(2) -0.1407(2) 0.62615(19) 0.0269(5) Uani 1 1 d .
H16 H -0.6971 -0.1186 0.6560 0.032 Uiso 1 1 calc R
C17 C -0.5125(2) -0.0997(2) 0.6623(2) 0.0299(5) Uani 1 1 d .
H17 H -0.5492 -0.0523 0.7176 0.036 Uiso 1 1 calc R
C18 C -0.3701(2) -0.1294(2) 0.61619(19) 0.0281(5) Uani 1 1 d .
H18 H -0.3113 -0.0998 0.6390 0.034 Uiso 1 1 calc R
C19 C -0.1583(2) -0.2285(2) 0.48405(19) 0.0265(5) Uani 1 1 d .
C20 C -0.6473(2) -0.2513(2) 0.50355(19) 0.0252(4) Uani 1 1 d .
N1 N 0.1354(2) -0.06310(19) 0.29184(16) 0.0300(4) Uani 1 1 d .
N2 N 0.09742(18) 0.15583(17) 0.23341(15) 0.0236(4) Uani 1 1 d .
N3 N 0.2176(2) 0.1102(2) 0.15969(17) 0.0348(5) Uani 1 1 d .
N4 N 0.22426(19) 0.60186(19) 0.29093(16) 0.0279(4) Uani 1 1 d .
N5 N 0.26717(17) 0.49619(18) 0.16206(15) 0.0231(4) Uani 1 1 d .
N6 N 0.3955(2) 0.4802(2) 0.18307(19) 0.0380(5) Uani 1 1 d .
N7 N 0.3146(3) 0.8325(3) -0.0172(2) 0.0506(6) Uani 1 1 d .
N8 N 0.22382(19) 0.73398(19) -0.08757(16) 0.0290(4) Uani 1 1 d .
N9 N 0.1130(3) 0.8326(3) -0.0555(3) 0.0631(8) Uani 1 1 d .
O1 O -0.08912(16) -0.17286(17) 0.50862(14) 0.0328(4) Uani 1 1 d .
O2 O -0.10120(17) -0.30373(19) 0.41867(18) 0.0448(5) Uani 1 1 d .
O3 O -0.60322(17) -0.30541(19) 0.42221(16) 0.0385(4) Uani 1 1 d .
O4 O -0.77586(15) -0.22299(16) 0.55074(14) 0.0313(3) Uani 1 1 d .
O1W O 0.13539(17) -0.47326(16) 0.59148(14) 0.0347(4) Uani 1 1 d .
H1B H 0.2014 -0.5045 0.6321 0.052 Uiso 1 1 d R
H1A H 0.1308 -0.5399 0.5771 0.052 Uiso 1 1 d R
O2W O -0.3527(2) -0.4041(2) 0.28204(19) 0.0578(5) Uani 1 1 d .
H2A H -0.3557 -0.3443 0.2136 0.087 Uiso 1 1 d R
H2B H -0.4237 -0.3707 0.3282 0.087 Uiso 1 1 d R
O3W O -0.4217(3) -0.2072(4) 0.0602(3) 0.1016(10) Uani 1 1 d .
H3A H -0.3666 -0.1763 0.0789 0.152 Uiso 1 1 d R
H3B H -0.4802 -0.1323 0.0247 0.152 Uiso 1 1 d R
O4W O -0.1535(10) -0.2285(10) 0.1531(9) 0.188(5) Uani 0.50 1 d P
H4 H -0.2224 -0.2212 0.1238 0.283 Uiso 0.50 1 d PR
H4' H -0.0869 -0.2114 0.0953 0.283 Uiso 0.50 1 d PR

loop_
_atom_site_aniso_label
_atom_site_aniso_U_11
_atom_site_aniso_U_22
_atom_site_aniso_U_33
_atom_site_aniso_U_23
_atom_site_aniso_U_13
_atom_site_aniso_U_12
Cd1 0.02202(9) 0.02230(9) 0.02741(9) -0.01022(7) -0.00414(6) -0.00707(6)
C1 0.0267(10) 0.0169(10) 0.0190(9) -0.0077(8) -0.0053(8) -0.0038(8)
C2 0.0227(10) 0.0210(10) 0.0223(10) -0.0113(8) -0.0058(8) -0.0037(8)
C3 0.0249(10) 0.0208(10) 0.0205(9) -0.0096(8) -0.0023(8) -0.0075(8)
C4 0.0307(11) 0.0206(10) 0.0219(10) -0.0063(8) -0.0086(8) -0.0061(9)
C5 0.0264(11) 0.0238(11) 0.0246(10) -0.0045(9) -0.0035(8) -0.0089(9)
C6 0.0418(14) 0.0286(13) 0.0347(12) -0.0154(10) 0.0047(10) -0.0054(10)
C7 0.0242(10) 0.0257(11) 0.0278(11) -0.0121(9) -0.0078(8) -0.0040(9)
C8 0.0210(10) 0.0337(12) 0.0357(12) -0.0161(10) -0.0062(9) -0.0055(9)
C9 0.0274(12) 0.0489(15) 0.0485(14) -0.0283(12) -0.0111(10) -0.0085(11)
C10 0.0315(12) 0.0312(12) 0.0250(11) -0.0083(9) -0.0039(9) -0.0124(10)
C11 0.0282(12) 0.0454(15) 0.0414(13) -0.0178(12) -0.0029(10) -0.0150(11)
C12 0.056(2) 0.066(2) 0.120(3) -0.068(2) -0.026(2) 0.0028(16)
C13 0.0217(10) 0.0237(11) 0.0283(11) -0.0047(9) -0.0081(8) -0.0064(8)
C14 0.0211(10) 0.0252(11) 0.0314(11) -0.0118(9) -0.0052(8) -0.0055(9)
C15 0.0223(10) 0.0231(11) 0.0254(10) -0.0047(8) -0.0064(8) -0.0080(8)
C16 0.0212(10) 0.0307(12) 0.0271(11) -0.0089(9) -0.0013(8) -0.0079(9)
C17 0.0326(12) 0.0326(12) 0.0274(11) -0.0133(9) -0.0025(9) -0.0104(10)
C18 0.0292(11) 0.0297(12) 0.0307(11) -0.0072(9) -0.0116(9) -0.0117(9)
C19 0.0217(10) 0.0225(11) 0.0322(11) -0.0027(9) -0.0080(9) -0.0064(9)
C20 0.0241(11) 0.0234(11) 0.0289(11) -0.0049(9) -0.0083(9) -0.0080(9)
N1 0.0342(10) 0.0233(10) 0.0302(10) -0.0086(8) -0.0030(8) -0.0074(8)
N2 0.0270(9) 0.0213(9) 0.0216(8) -0.0062(7) -0.0048(7) -0.0060(7)
N3 0.0390(11) 0.0303(11) 0.0297(10) -0.0116(8) 0.0070(8) -0.0115(9)
N4 0.0252(9) 0.0322(10) 0.0317(10) -0.0167(8) -0.0046(8) -0.0073(8)
N5 0.0199(9) 0.0262(9) 0.0260(9) -0.0098(7) -0.0070(7) -0.0054(7)
N6 0.0218(10) 0.0523(13) 0.0519(12) -0.0319(11) -0.0096(9) -0.0047(9)
N7 0.0473(14) 0.0567(15) 0.0644(15) -0.0316(13) -0.0078(11) -0.0215(12)
N8 0.0277(9) 0.0282(10) 0.0330(10) -0.0100(8) -0.0048(8) -0.0099(8)
N9 0.0398(13) 0.0597(17) 0.108(2) -0.0558(17) -0.0234(14) 0.0052(12)
O1 0.0237(8) 0.0403(9) 0.0396(9) -0.0118(7) -0.0073(7) -0.0143(7)
O2 0.0265(9) 0.0477(11) 0.0709(12) -0.0361(10) 0.0043(8) -0.0134(8)
O3 0.0284(8) 0.0537(11) 0.0472(10) -0.0304(9) -0.0049(7) -0.0128(8)
O4 0.0197(8) 0.0404(9) 0.0374(8) -0.0145(7) -0.0041(6) -0.0108(7)
O1W 0.0390(9) 0.0245(8) 0.0417(9) -0.0098(7) -0.0118(7) -0.0070(7)
O2W 0.0400(11) 0.0828(16) 0.0604(12) -0.0383(12) -0.0095(9) -0.0106(10)
O3W 0.093(2) 0.133(3) 0.0803(18) -0.0311(19) -0.0075(16) -0.042(2)
O4W 0.133(7) 0.186(10) 0.171(9) 0.027(7) -0.010(6) -0.062(7)

loop_
_atom_type_symbol
_atom_type_description
_atom_type_scat_dispersion_real
_atom_type_scat_dispersion_imag
_atom_type_scat_source
C C 0.0033 0.0016 'International Tables Vol C Tables 4.2.6.8 and 6.1.1.4'
H H 0.0000 0.0000 'International Tables Vol C Tables 4.2.6.8 and 6.1.1.4'
N N 0.0061 0.0033 'International Tables Vol C Tables 4.2.6.8 and 6.1.1.4'
O O 0.0106 0.0060 'International Tables Vol C Tables 4.2.6.8 and 6.1.1.4'
Cd Cd -0.8075 1.2024 'International Tables Vol C Tables 4.2.6.8 and 6.1.1.4'

loop_
_geom_angle_atom_site_label_1
_geom_angle_atom_site_label_2
_geom_angle_atom_site_label_3
_geom_angle
_geom_angle_site_symmetry_1
_geom_angle_site_symmetry_3
N4 Cd1 O1 135.01(6) 1_545 .
N4 Cd1 O1W 93.73(6) 1_545 .
O1 Cd1 O1W 89.93(6) . .
N4 Cd1 N1 98.05(7) 1_545 .
O1 Cd1 N1 85.20(6) . .
O1W Cd1 N1 167.26(6) . .
N4 Cd1 O4 137.12(6) 1_545 1_655
O1 Cd1 O4 87.79(5) . 1_655
O1W Cd1 O4 81.79(6) . 1_655
N1 Cd1 O4 86.26(6) . 1_655
N4 Cd1 O2 83.09(6) 1_545 .
O1 Cd1 O2 52.86(5) . .
O1W Cd1 O2 83.10(6) . .
N1 Cd1 O2 103.08(7) . .
O4 Cd1 O2 137.66(5) 1_655 .
N4 Cd1 O3 85.31(6) 1_545 1_655
O1 Cd1 O3 139.43(5) . 1_655
O1W Cd1 O3 91.74(6) . 1_655
N1 Cd1 O3 84.41(6) . 1_655
O4 Cd1 O3 52.48(5) 1_655 1_655
O2 Cd1 O3 166.96(5) . 1_655
C3 C1 C2 120.00(18) 2_565 .
C3 C1 C4 120.51(18) 2_565 .
C2 C1 C4 119.43(18) . .
C1 C2 C3 120.23(18) . .
C1 C2 C7 119.52(18) . .
C3 C2 C7 120.07(19) . .
C1 C3 C2 119.76(19) 2_565 .
C1 C3 C10 119.82(18) 2_565 .
C2 C3 C10 120.41(18) . .
N2 C4 C1 113.91(16) . .
N2 C4 H4A 108.8 . .
C1 C4 H4A 108.8 . .
N2 C4 H4B 108.8 . .
C1 C4 H4B 108.8 . .
H4A C4 H4B 107.7 . .
N1 C5 N2 109.98(19) . .
N1 C5 H5 125.0 . .
N2 C5 H5 125.0 . .
N3 C6 N1 114.9(2) . .
N3 C6 H6 122.5 . .
N1 C6 H6 122.5 . .
N5 C7 C2 115.08(16) . .
N5 C7 H7A 108.5 . .
C2 C7 H7A 108.5 . .
N5 C7 H7B 108.5 . .
C2 C7 H7B 108.5 . .
H7A C7 H7B 107.5 . .
N5 C8 N4 110.24(19) . .
N5 C8 H8 124.9 . .
N4 C8 H8 124.9 . .
N6 C9 N4 114.3(2) . .
N6 C9 H9 122.8 . .
N4 C9 H9 122.8 . .
N8 C10 C3 112.54(17) . .
N8 C10 H10A 109.1 . .
C3 C10 H10A 109.1 . .
N8 C10 H10B 109.1 . .
C3 C10 H10B 109.1 . .
H10A C10 H10B 107.8 . .
N7 C11 N8 111.4(2) . .
N7 C11 H11 124.3 . .
N8 C11 H11 124.3 . .
N9 C12 N7 115.5(3) . .
N9 C12 H12 122.2 . .
N7 C12 H12 122.2 . .
C14 C13 C18 119.55(19) . .
C14 C13 C19 121.79(19) . .
C18 C13 C19 118.59(19) . .
C13 C14 C15 120.5(2) . .
C13 C14 H14 119.8 . .
C15 C14 H14 119.8 . .
C16 C15 C14 118.80(19) . .
C16 C15 C20 119.44(18) . .
C14 C15 C20 121.66(19) . .
C17 C16 C15 120.9(2) . .
C17 C16 H16 119.6 . .
C15 C16 H16 119.6 . .
C18 C17 C16 119.8(2) . .
C18 C17 H17 120.1 . .
C16 C17 H17 120.1 . .
C17 C18 C13 120.5(2) . .
C17 C18 H18 119.8 . .
C13 C18 H18 119.8 . .
O1 C19 O2 121.6(2) . .
O1 C19 C13 117.9(2) . .
O2 C19 C13 120.47(19) . .
O3 C20 O4 121.7(2) . .
O3 C20 C15 120.46(19) . .
O4 C20 C15 117.80(19) . .
C5 N1 C6 102.89(18) . .
C5 N1 Cd1 124.13(14) . .
C6 N1 Cd1 130.69(15) . .
C5 N2 N3 109.86(17) . .
C5 N2 C4 128.09(18) . .
N3 N2 C4 121.28(17) . .
C6 N3 N2 102.32(18) . .
C8 N4 C9 102.88(18) . .
C8 N4 Cd1 134.39(15) . 1_565
C9 N4 Cd1 122.72(14) . 1_565
C8 N5 N6 109.62(17) . .
C8 N5 C7 133.49(18) . .
N6 N5 C7 116.79(16) . .
C9 N6 N5 102.92(18) . .
C11 N7 C12 102.0(2) . .
C11 N8 N9 109.4(2) . .
C11 N8 C10 128.1(2) . .
N9 N8 C10 122.45(19) . .
C12 N9 N8 101.7(2) . .
C19 O1 Cd1 98.72(14) . .
C19 O2 Cd1 86.32(13) . .
C20 O3 Cd1 87.05(12) . 1_455
C20 O4 Cd1 98.48(13) . 1_455
Cd1 O1W H1B 118.6 . .
Cd1 O1W H1A 114.8 . .
H1B O1W H1A 105.9 . .
H2A O2W H2B 105.2 . .
H3A O3W H3B 101.7 . .
H4 O4W H4' 107.7 . .

loop_
_geom_bond_atom_site_label_1
_geom_bond_atom_site_label_2
_geom_bond_distance
_geom_bond_site_symmetry_2
Cd1 N4 2.3022(17) 1_545
Cd1 O1 2.3132(16) .
Cd1 O1W 2.3212(16) .
Cd1 N1 2.3402(19) .
Cd1 O4 2.3439(15) 1_655
Cd1 O2 2.5752(17) .
Cd1 O3 2.5924(16) 1_655
C1 C3 1.396(3) 2_565
C1 C2 1.404(3) .
C1 C4 1.523(3) .
C2 C3 1.405(3) .
C2 C7 1.511(3) .
C3 C1 1.396(3) 2_565
C3 C10 1.520(3) .
C4 N2 1.462(3) .
C4 H4A 0.9700 .
C4 H4B 0.9700 .
C5 N1 1.326(3) .
C5 N2 1.329(3) .
C5 H5 0.9300 .
C6 N3 1.310(3) .
C6 N1 1.355(3) .
C6 H6 0.9300 .
C7 N5 1.469(3) .
C7 H7A 0.9700 .
C7 H7B 0.9700 .
C8 N5 1.324(3) .
C8 N4 1.325(3) .
C8 H8 0.9300 .
C9 N6 1.311(3) .
C9 N4 1.352(3) .
C9 H9 0.9300 .
C10 N8 1.458(3) .
C10 H10A 0.9700 .
C10 H10B 0.9700 .
C11 N7 1.309(3) .
C11 N8 1.327(3) .
C11 H11 0.9300 .
C12 N9 1.322(4) .
C12 N7 1.345(4) .
C12 H12 0.9300 .
C13 C14 1.387(3) .
C13 C18 1.389(3) .
C13 C19 1.508(3) .
C14 C15 1.398(3) .
C14 H14 0.9300 .
C15 C16 1.389(3) .
C15 C20 1.508(3) .
C16 C17 1.383(3) .
C16 H16 0.9300 .
C17 C18 1.378(3) .
C17 H17 0.9300 .
C18 H18 0.9300 .
C19 O1 1.251(3) .
C19 O2 1.256(3) .
C20 O3 1.252(3) .
C20 O4 1.260(3) .
N2 N3 1.366(2) .
N4 Cd1 2.3022(17) 1_565
N5 N6 1.355(2) .
N8 N9 1.354(3) .
O3 Cd1 2.5924(16) 1_455
O4 Cd1 2.3439(15) 1_455
O1W H1B 0.8498 .
O1W H1A 0.8435 .
O2W H2A 0.8484 .
O2W H2B 0.8495 .
O3W H3A 0.8764 .
O3W H3B 0.8704 .
O4W H4 0.8500 .
O4W H4' 0.8500 .

loop_
_geom_hbond_atom_site_label_D
_geom_hbond_atom_site_label_H
_geom_hbond_atom_site_label_A
_geom_hbond_distance_DH
_geom_hbond_distance_HA
_geom_hbond_distance_DA
_geom_hbond_angle_DHA
_geom_hbond_site_symmetry_A
O1W H1A O2 0.84 1.85 2.679(2) 167.1 2_546
O1W H1B O2W 0.85 1.89 2.730(3) 172.3 2_546
O2W H2A O3W 0.85 2.03 2.852(4) 162.9 .
O2W H2B O3 0.85 1.93 2.771(3) 170.2 .
O3W H3B N7 0.87 2.50 2.961(4) 113.8 1_445
O4W H4 O3W 0.85 2.33 3.180(11) 175.1 .

loop_
_geom_torsion_atom_site_label_1
_geom_torsion_atom_site_label_2
_geom_torsion_atom_site_label_3
_geom_torsion_atom_site_label_4
_geom_torsion
_geom_torsion_site_symmetry_1
_geom_torsion_site_symmetry_4
C3 C1 C2 C3 0.9(3) 2_565 .
C4 C1 C2 C3 -176.40(18) . .
C3 C1 C2 C7 -174.30(17) 2_565 .
C4 C1 C2 C7 8.4(3) . .
C1 C2 C3 C1 -0.9(3) . 2_565
C7 C2 C3 C1 174.28(17) . 2_565
C1 C2 C3 C10 -179.83(18) . .
C7 C2 C3 C10 -4.7(3) . .
C3 C1 C4 N2 80.6(2) 2_565 .
C2 C1 C4 N2 -102.2(2) . .
C1 C2 C7 N5 -89.1(2) . .
C3 C2 C7 N5 95.7(2) . .
C1 C3 C10 N8 113.1(2) 2_565 .
C2 C3 C10 N8 -67.9(3) . .
C18 C13 C14 C15 0.5(3) . .
C19 C13 C14 C15 -176.41(19) . .
C13 C14 C15 C16 -0.6(3) . .
C13 C14 C15 C20 175.83(19) . .
C14 C15 C16 C17 -0.4(3) . .
C20 C15 C16 C17 -176.9(2) . .
C15 C16 C17 C18 1.5(3) . .
C16 C17 C18 C13 -1.6(3) . .
C14 C13 C18 C17 0.6(3) . .
C19 C13 C18 C17 177.6(2) . .
C14 C13 C19 O1 171.5(2) . .
C18 C13 C19 O1 -5.4(3) . .
C14 C13 C19 O2 -8.7(3) . .
C18 C13 C19 O2 174.3(2) . .
C16 C15 C20 O3 172.7(2) . .
C14 C15 C20 O3 -3.7(3) . .
C16 C15 C20 O4 -5.7(3) . .
C14 C15 C20 O4 177.90(19) . .
N2 C5 N1 C6 1.5(2) . .
N2 C5 N1 Cd1 165.86(14) . .
N3 C6 N1 C5 -1.0(3) . .
N3 C6 N1 Cd1 -163.95(17) . .
N4 Cd1 N1 C5 155.49(18) 1_545 .
O1 Cd1 N1 C5 20.68(18) . .
O1W Cd1 N1 C5 -47.2(4) . .
O4 Cd1 N1 C5 -67.42(18) 1_655 .
O2 Cd1 N1 C5 70.77(18) . .
O3 Cd1 N1 C5 -120.06(18) 1_655 .
N4 Cd1 N1 C6 -44.7(2) 1_545 .
O1 Cd1 N1 C6 -179.5(2) . .
O1W Cd1 N1 C6 112.6(3) . .
O4 Cd1 N1 C6 92.4(2) 1_655 .
O2 Cd1 N1 C6 -129.5(2) . .
O3 Cd1 N1 C6 39.7(2) 1_655 .
N1 C5 N2 N3 -1.5(2) . .
N1 C5 N2 C4 -171.38(19) . .
C1 C4 N2 C5 -134.1(2) . .
C1 C4 N2 N3 57.0(3) . .
N1 C6 N3 N2 0.2(3) . .
C5 N2 N3 C6 0.8(2) . .
C4 N2 N3 C6 171.49(19) . .
N5 C8 N4 C9 -0.8(3) . .
N5 C8 N4 Cd1 -179.21(15) . 1_565
N6 C9 N4 C8 1.0(3) . .
N6 C9 N4 Cd1 179.64(17) . 1_565
N4 C8 N5 N6 0.4(3) . .
N4 C8 N5 C7 176.5(2) . .
C2 C7 N5 C8 15.4(3) . .
C2 C7 N5 N6 -168.70(19) . .
N4 C9 N6 N5 -0.8(3) . .
C8 N5 N6 C9 0.2(3) . .
C7 N5 N6 C9 -176.7(2) . .
N8 C11 N7 C12 0.1(3) . .
N9 C12 N7 C11 0.2(4) . .
N7 C11 N8 N9 -0.2(3) . .
N7 C11 N8 C10 177.4(2) . .
C3 C10 N8 C11 126.0(2) . .
C3 C10 N8 N9 -56.7(3) . .
N7 C12 N9 N8 -0.3(5) . .
C11 N8 N9 C12 0.3(3) . .
C10 N8 N9 C12 -177.4(3) . .
O2 C19 O1 Cd1 -7.8(2) . .
C13 C19 O1 Cd1 172.01(15) . .
N4 Cd1 O1 C19 17.86(17) 1_545 .
O1W Cd1 O1 C19 -77.35(13) . .
N1 Cd1 O1 C19 114.44(14) . .
O4 Cd1 O1 C19 -159.13(13) 1_655 .
O2 Cd1 O1 C19 4.04(12) . .
O3 Cd1 O1 C19 -169.95(12) 1_655 .
O1 C19 O2 Cd1 6.9(2) . .
C13 C19 O2 Cd1 -172.86(18) . .
N4 Cd1 O2 C19 -174.19(14) 1_545 .
O1 Cd1 O2 C19 -3.99(12) . .
O1W Cd1 O2 C19 91.18(14) . .
N1 Cd1 O2 C19 -77.50(14) . .
O4 Cd1 O2 C19 21.46(18) 1_655 .
O3 Cd1 O2 C19 158.4(2) 1_655 .
O4 C20 O3 Cd1 5.0(2) . 1_455
C15 C20 O3 Cd1 -173.25(18) . 1_455
O3 C20 O4 Cd1 -5.6(2) . 1_455
C15 C20 O4 Cd1 172.70(15) . 1_455
